data_4341820
loop_
_publ_author_name
'Kosnik, Stephanie C.'
'Farrar, Gregory J.'
'Norton, Erin L.'
'Cooper, Benjamin F. T.'
'Ellis, Bobby D.'
'Macdonald, Charles L. B.'

_publ_section_title
;
 Low-Valent Chemistry: An Alternative Approach to Phosphorus-Containing
 Oligomers.
;
_journal_name_full 'Inorganic chemistry'
_journal_page_first 141201074418004
_journal_paper_doi 10.1021/ic502229w
_journal_year 2014
_chemical_formula_moiety 'C58 H46 P6'
_chemical_formula_sum 'C58 H46 P6'
_chemical_formula_weight 928.77
_chemical_name_systematic
;
 ?
;
_space_group_crystal_system triclinic
_space_group_IT_number 2
_space_group_name_Hall '-P 1'
_space_group_name_H-M_alt 'P -1'
_symmetry_space_group_name_Hall '-P 1'
_symmetry_space_group_name_H-M 'P -1'
_atom_sites_solution_hydrogens geom
_audit_creation_method SHELXL-2012
_cell_angle_alpha 74.9880(10)
_cell_angle_beta 72.7380(10)
_cell_angle_gamma 80.5270(10)
_cell_formula_units_Z 1
_cell_length_a 8.8331(7)
_cell_length_b 11.4721(10)
_cell_length_c 12.3802(10)
_cell_measurement_reflns_used 3782
_cell_measurement_temperature 173(2)
_cell_measurement_theta_max 27.40
_cell_measurement_theta_min 2.80
_cell_volume 1151.90(16)
_computing_cell_refinement 'Bruker SAINT'
_computing_data_collection 'Bruker APEX2'
_computing_data_reduction 'Bruker SAINT'
_computing_molecular_graphics 'Bruker SHELXTL'
_computing_publication_material 'Bruker SHELXTL'
_computing_structure_refinement 'SHELXL-2012 (Sheldrick, 2012)'
_computing_structure_solution 'SHELXS-97 (Sheldrick 2008)'
_diffrn_ambient_temperature 173(2)
_diffrn_measured_fraction_theta_full 0.996
_diffrn_measured_fraction_theta_max 0.972
_diffrn_measurement_device_type 'Bruker APEX-II CCD'
_diffrn_measurement_method '\f and \w scans'
_diffrn_radiation_type MoK\a
_diffrn_radiation_wavelength 0.71073
_diffrn_reflns_av_R_equivalents 0.0395
_diffrn_reflns_av_unetI/netI 0.0572
_diffrn_reflns_Laue_measured_fraction_full 0.996
_diffrn_reflns_Laue_measured_fraction_max 0.972
_diffrn_reflns_limit_h_max 11
_diffrn_reflns_limit_h_min -11
_diffrn_reflns_limit_k_max 14
_diffrn_reflns_limit_k_min -14
_diffrn_reflns_limit_l_max 16
_diffrn_reflns_limit_l_min -15
_diffrn_reflns_number 13098
_diffrn_reflns_point_group_measured_fraction_full 0.996
_diffrn_reflns_point_group_measured_fraction_max 0.972
_diffrn_reflns_theta_full 25.242
_diffrn_reflns_theta_max 27.492
_diffrn_reflns_theta_min 1.767
_exptl_absorpt_coefficient_mu 0.274
_exptl_absorpt_correction_T_max 0.973
_exptl_absorpt_correction_T_min 0.916
_exptl_absorpt_correction_type multi-scan
_exptl_absorpt_process_details 'SADABS; Bruker,2013'
_exptl_crystal_colour colourless
_exptl_crystal_density_diffrn 1.339
_exptl_crystal_description block
_exptl_crystal_F_000 484
_exptl_crystal_size_max 0.10
_exptl_crystal_size_mid 0.10
_exptl_crystal_size_min 0.10
_refine_diff_density_max 0.484
_refine_diff_density_min -0.488
_refine_diff_density_rms 0.145
_refine_ls_extinction_method none
_refine_ls_goodness_of_fit_ref 1.210
_refine_ls_hydrogen_treatment constr
_refine_ls_matrix_type full
_refine_ls_number_parameters 289
_refine_ls_number_reflns 5142
_refine_ls_number_restraints 0
_refine_ls_restrained_S_all 1.210
_refine_ls_R_factor_all 0.0749
_refine_ls_R_factor_gt 0.0565
_refine_ls_shift/su_max 0.000
_refine_ls_shift/su_mean 0.000
_refine_ls_structure_factor_coef Fsqd
_refine_ls_weighting_details
;
 w=1/[\s^2^(Fo^2^)+(0.0721P)^2^+0.8904P]
 where P=(Fo^2^+2Fc^2^)/3
;
_refine_ls_weighting_scheme calc
_refine_ls_wR_factor_gt 0.1433
_refine_ls_wR_factor_ref 0.1764
_reflns_Friedel_coverage 0.000
_reflns_number_gt 4227
_reflns_number_total 5142
_reflns_threshold_expression 'I > 2\s(I)'
_cod_data_source_file ic502229w_si_006.cif
_cod_data_source_block shelx
_cod_database_code 4341820
_shelx_space_group_comment
;
The symmetry employed for this shelxl refinement is uniquely defined
by the following loop, which should always be used as a source of
symmetry information in preference to the above space-group names.
They are only intended as comments.
;
_shelxl_version_number 2012-9

loop_
_space_group_symop_operation_xyz
'x, y, z'
'-x, -y, -z'

loop_
_atom_site_label
_atom_site_type_symbol
_atom_site_fract_x
_atom_site_fract_y
_atom_site_fract_z
_atom_site_U_iso_or_equiv
_atom_site_adp_type
_atom_site_occupancy
_atom_site_site_symmetry_order
_atom_site_calc_flag
_atom_site_refinement_flags_posn
_atom_site_refinement_flags_adp
P1 P 0.09028(9) 0.61931(7) 0.70002(6) 0.01779(19) Uani 1 1 d . .
P2 P -0.03555(9) 0.35080(7) 0.74591(6) 0.01886(19) Uani 1 1 d . .
P3 P -0.03696(11) 0.48397(8) 0.83794(7) 0.0255(2) Uani 1 1 d . .
C1 C 0.1319(3) 0.6087(3) 0.5558(2) 0.0189(6) Uani 1 1 d . .
C2 C 0.0291(3) 0.6448(3) 0.4829(2) 0.0186(6) Uani 1 1 d . .
H2 H -0.0757 0.6839 0.5019 0.022 Uiso 1 1 calc R U
C3 C 0.1092(4) 0.6125(3) 0.3772(3) 0.0198(6) Uani 1 1 d . .
C4 C 0.2610(4) 0.5508(3) 0.3864(3) 0.0218(6) Uani 1 1 d . .
H4 H 0.3383 0.5172 0.3281 0.026 Uiso 1 1 calc R U
C5 C 0.2751(4) 0.5489(3) 0.4949(3) 0.0221(6) Uani 1 1 d . .
H5 H 0.3643 0.5139 0.5242 0.027 Uiso 1 1 calc R U
C101 C -0.0276(3) 0.7616(3) 0.7216(3) 0.0219(6) Uani 1 1 d . .
C102 C -0.0844(4) 0.7799(3) 0.8342(3) 0.0295(7) Uani 1 1 d . .
H102 H -0.0616 0.7187 0.8971 0.035 Uiso 1 1 calc R U
C103 C -0.1733(4) 0.8857(4) 0.8549(3) 0.0363(8) Uani 1 1 d . .
H103 H -0.2091 0.8980 0.9318 0.044 Uiso 1 1 calc R U
C104 C -0.2109(4) 0.9742(3) 0.7653(4) 0.0388(9) Uani 1 1 d . .
H104 H -0.2752 1.0462 0.7806 0.047 Uiso 1 1 calc R U
C105 C -0.1549(4) 0.9579(3) 0.6535(4) 0.0363(9) Uani 1 1 d . .
H105 H -0.1802 1.0191 0.5915 0.044 Uiso 1 1 calc R U
C106 C -0.0613(4) 0.8523(3) 0.6307(3) 0.0286(7) Uani 1 1 d . .
H106 H -0.0208 0.8423 0.5531 0.034 Uiso 1 1 calc R U
C201 C 0.2769(4) 0.6381(3) 0.7264(3) 0.0210(6) Uani 1 1 d . .
C202 C 0.3811(4) 0.7146(3) 0.6414(3) 0.0263(7) Uani 1 1 d . .
H202 H 0.3594 0.7491 0.5684 0.032 Uiso 1 1 calc R U
C203 C 0.5158(4) 0.7408(3) 0.6621(3) 0.0314(8) Uani 1 1 d . .
H203 H 0.5865 0.7931 0.6038 0.038 Uiso 1 1 calc R U
C204 C 0.5465(4) 0.6898(3) 0.7689(3) 0.0334(8) Uani 1 1 d . .
H204 H 0.6387 0.7073 0.7841 0.040 Uiso 1 1 calc R U
C205 C 0.4429(4) 0.6136(3) 0.8534(3) 0.0355(8) Uani 1 1 d . .
H205 H 0.4648 0.5789 0.9263 0.043 Uiso 1 1 calc R U
C206 C 0.3082(4) 0.5873(3) 0.8329(3) 0.0293(7) Uani 1 1 d . .
H206 H 0.2376 0.5350 0.8913 0.035 Uiso 1 1 calc R U
C301 C 0.1480(4) 0.2534(3) 0.7098(3) 0.0207(6) Uani 1 1 d . .
C302 C 0.2948(4) 0.2841(3) 0.7089(3) 0.0279(7) Uani 1 1 d . .
H302 H 0.3012 0.3572 0.7292 0.033 Uiso 1 1 calc R U
C303 C 0.4325(4) 0.2069(3) 0.6782(3) 0.0349(8) Uani 1 1 d . .
H303 H 0.5329 0.2283 0.6761 0.042 Uiso 1 1 calc R U
C304 C 0.4226(4) 0.0989(3) 0.6506(3) 0.0341(8) Uani 1 1 d . .
H304 H 0.5165 0.0468 0.6293 0.041 Uiso 1 1 calc R U
C305 C 0.2775(4) 0.0673(3) 0.6540(3) 0.0305(7) Uani 1 1 d . .
H305 H 0.2713 -0.0074 0.6366 0.037 Uiso 1 1 calc R U
C306 C 0.1407(4) 0.1434(3) 0.6826(3) 0.0250(7) Uani 1 1 d . .
H306 H 0.0411 0.1212 0.6838 0.030 Uiso 1 1 calc R U
C401 C -0.1653(4) 0.2521(3) 0.8648(3) 0.0210(6) Uani 1 1 d . .
C402 C -0.3263(4) 0.2554(3) 0.8730(3) 0.0326(8) Uani 1 1 d . .
H402 H -0.3699 0.3082 0.8144 0.039 Uiso 1 1 calc R U
C403 C -0.4232(5) 0.1825(4) 0.9658(3) 0.0420(9) Uani 1 1 d . .
H403 H -0.5330 0.1852 0.9706 0.050 Uiso 1 1 calc R U
C404 C -0.3615(5) 0.1057(3) 1.0518(3) 0.0380(9) Uani 1 1 d . .
H404 H -0.4283 0.0548 1.1149 0.046 Uiso 1 1 calc R U
C405 C -0.2023(5) 0.1030(3) 1.0460(3) 0.0386(9) Uani 1 1 d . .
H405 H -0.1600 0.0518 1.1060 0.046 Uiso 1 1 calc R U
C406 C -0.1038(4) 0.1756(3) 0.9518(3) 0.0297(7) Uani 1 1 d . .
H406 H 0.0061 0.1727 0.9471 0.036 Uiso 1 1 calc R U

loop_
_atom_site_aniso_label
_atom_site_aniso_U_11
_atom_site_aniso_U_22
_atom_site_aniso_U_33
_atom_site_aniso_U_23
_atom_site_aniso_U_13
_atom_site_aniso_U_12
P1 0.0193(4) 0.0194(4) 0.0157(4) -0.0057(3) -0.0042(3) -0.0027(3)
P2 0.0227(4) 0.0192(4) 0.0153(4) -0.0036(3) -0.0047(3) -0.0047(3)
P3 0.0353(5) 0.0260(4) 0.0159(4) -0.0065(3) -0.0012(3) -0.0123(3)
C1 0.0204(14) 0.0223(14) 0.0143(13) -0.0039(11) -0.0041(11) -0.0046(11)
C2 0.0203(14) 0.0181(14) 0.0169(14) -0.0038(11) -0.0034(11) -0.0031(11)
C3 0.0231(15) 0.0192(14) 0.0178(14) -0.0043(11) -0.0054(11) -0.0038(11)
C4 0.0204(14) 0.0238(15) 0.0201(15) -0.0072(12) -0.0027(12) -0.0005(12)
C5 0.0187(14) 0.0226(15) 0.0241(16) -0.0038(12) -0.0065(12) -0.0001(11)
C101 0.0176(14) 0.0230(15) 0.0289(16) -0.0116(13) -0.0062(12) -0.0032(11)
C102 0.0279(17) 0.0335(18) 0.0304(18) -0.0143(15) -0.0062(14) -0.0032(14)
C103 0.0275(17) 0.043(2) 0.043(2) -0.0275(18) -0.0004(15) -0.0059(15)
C104 0.0248(17) 0.0310(19) 0.067(3) -0.0272(19) -0.0098(17) 0.0024(14)
C105 0.0328(18) 0.0195(16) 0.057(3) -0.0088(16) -0.0149(18) 0.0003(14)
C106 0.0317(17) 0.0212(16) 0.0334(18) -0.0083(14) -0.0073(14) -0.0030(13)
C201 0.0214(14) 0.0220(15) 0.0230(15) -0.0103(12) -0.0075(12) 0.0005(11)
C202 0.0269(16) 0.0281(16) 0.0246(16) -0.0049(13) -0.0068(13) -0.0061(13)
C203 0.0269(17) 0.0311(18) 0.041(2) -0.0134(15) -0.0095(15) -0.0051(14)
C204 0.0222(16) 0.041(2) 0.047(2) -0.0228(17) -0.0149(15) 0.0004(14)
C205 0.041(2) 0.042(2) 0.0333(19) -0.0112(16) -0.0254(17) 0.0013(16)
C206 0.0338(18) 0.0325(18) 0.0253(17) -0.0055(14) -0.0128(14) -0.0060(14)
C301 0.0230(14) 0.0212(15) 0.0168(14) -0.0024(11) -0.0056(11) -0.0018(11)
C302 0.0302(17) 0.0261(16) 0.0295(18) -0.0019(14) -0.0133(14) -0.0056(13)
C303 0.0258(17) 0.043(2) 0.036(2) -0.0027(16) -0.0136(15) -0.0034(15)
C304 0.0302(18) 0.0360(19) 0.0313(19) -0.0038(15) -0.0095(15) 0.0065(15)
C305 0.0397(19) 0.0222(16) 0.0278(18) -0.0036(13) -0.0100(15) 0.0003(14)
C306 0.0280(16) 0.0220(15) 0.0241(16) -0.0024(13) -0.0077(13) -0.0033(12)
C401 0.0272(15) 0.0195(14) 0.0162(14) -0.0049(11) -0.0017(12) -0.0085(12)
C402 0.0335(18) 0.038(2) 0.0268(18) -0.0051(15) -0.0063(14) -0.0109(15)
C403 0.038(2) 0.049(2) 0.039(2) -0.0135(18) 0.0035(17) -0.0207(18)
C404 0.049(2) 0.0311(19) 0.0233(18) -0.0028(15) 0.0081(15) -0.0141(16)
C405 0.058(2) 0.0287(18) 0.0209(17) 0.0023(14) -0.0040(16) -0.0051(17)
C406 0.0344(18) 0.0313(18) 0.0213(16) -0.0029(14) -0.0049(14) -0.0065(14)

loop_
_atom_type_symbol
_atom_type_description
_atom_type_scat_dispersion_real
_atom_type_scat_dispersion_imag
_atom_type_scat_source
C C 0.0033 0.0016 'International Tables Vol C Tables 4.2.6.8 and 6.1.1.4'
H H 0.0000 0.0000 'International Tables Vol C Tables 4.2.6.8 and 6.1.1.4'
P P 0.1023 0.0942 'International Tables Vol C Tables 4.2.6.8 and 6.1.1.4'

loop_
_geom_angle_atom_site_label_1
_geom_angle_atom_site_label_2
_geom_angle_atom_site_label_3
_geom_angle
_geom_angle_site_symmetry_1
_geom_angle_site_symmetry_3
C1 P1 C101 110.62(15) . .
C1 P1 C201 107.70(14) . .
C101 P1 C201 101.93(13) . .
C1 P1 P3 120.29(10) . .
C101 P1 P3 103.94(11) . .
C201 P1 P3 110.82(11) . .
C3 P2 C301 105.74(14) 2_566 .
C3 P2 C401 109.89(14) 2_566 .
C301 P2 C401 103.56(14) . .
C3 P2 P3 121.33(11) 2_566 .
C301 P2 P3 117.45(11) . .
C401 P2 P3 96.95(10) . .
P2 P3 P1 100.82(4) . .
C2 C1 C5 107.9(3) . .
C2 C1 P1 127.3(2) . .
C5 C1 P1 124.5(2) . .
C3 C2 C1 107.6(3) . .
C3 C2 H2 126.2 . .
C1 C2 H2 126.2 . .
C2 C3 C4 108.3(3) . .
C2 C3 P2 124.7(2) . 2_566
C4 C3 P2 127.0(2) . 2_566
C5 C4 C3 108.0(3) . .
C5 C4 H4 126.0 . .
C3 C4 H4 126.0 . .
C4 C5 C1 108.1(3) . .
C4 C5 H5 125.9 . .
C1 C5 H5 125.9 . .
C106 C101 C102 119.0(3) . .
C106 C101 P1 122.8(2) . .
C102 C101 P1 118.2(3) . .
C103 C102 C101 120.4(3) . .
C103 C102 H102 119.8 . .
C101 C102 H102 119.8 . .
C102 C103 C104 120.6(4) . .
C102 C103 H103 119.7 . .
C104 C103 H103 119.7 . .
C105 C104 C103 119.6(3) . .
C105 C104 H104 120.2 . .
C103 C104 H104 120.2 . .
C104 C105 C106 120.4(4) . .
C104 C105 H105 119.8 . .
C106 C105 H105 119.8 . .
C101 C106 C105 119.8(3) . .
C101 C106 H106 120.1 . .
C105 C106 H106 120.1 . .
C206 C201 C202 119.9(3) . .
C206 C201 P1 121.1(2) . .
C202 C201 P1 118.8(2) . .
C203 C202 C201 120.7(3) . .
C203 C202 H202 119.6 . .
C201 C202 H202 119.6 . .
C202 C203 C204 119.2(3) . .
C202 C203 H203 120.4 . .
C204 C203 H203 120.4 . .
C205 C204 C203 120.0(3) . .
C205 C204 H204 120.0 . .
C203 C204 H204 120.0 . .
C206 C205 C204 120.8(3) . .
C206 C205 H205 119.6 . .
C204 C205 H205 119.6 . .
C205 C206 C201 119.4(3) . .
C205 C206 H206 120.3 . .
C201 C206 H206 120.3 . .
C302 C301 C306 119.1(3) . .
C302 C301 P2 122.3(2) . .
C306 C301 P2 118.6(2) . .
C301 C302 C303 119.8(3) . .
C301 C302 H302 120.1 . .
C303 C302 H302 120.1 . .
C304 C303 C302 120.1(3) . .
C304 C303 H303 120.0 . .
C302 C303 H303 120.0 . .
C305 C304 C303 120.2(3) . .
C305 C304 H304 119.9 . .
C303 C304 H304 119.9 . .
C304 C305 C306 120.5(3) . .
C304 C305 H305 119.8 . .
C306 C305 H305 119.8 . .
C305 C306 C301 120.3(3) . .
C305 C306 H306 119.8 . .
C301 C306 H306 119.8 . .
C406 C401 C402 119.1(3) . .
C406 C401 P2 119.3(2) . .
C402 C401 P2 121.5(2) . .
C403 C402 C401 120.4(4) . .
C403 C402 H402 119.8 . .
C401 C402 H402 119.8 . .
C402 C403 C404 120.4(4) . .
C402 C403 H403 119.8 . .
C404 C403 H403 119.8 . .
C403 C404 C405 119.9(3) . .
C403 C404 H404 120.1 . .
C405 C404 H404 120.1 . .
C404 C405 C406 119.9(3) . .
C404 C405 H405 120.1 . .
C406 C405 H405 120.1 . .
C401 C406 C405 120.3(3) . .
C401 C406 H406 119.8 . .
C405 C406 H406 119.8 . .

loop_
_geom_bond_atom_site_label_1
_geom_bond_atom_site_label_2
_geom_bond_distance
_geom_bond_site_symmetry_2
P1 C1 1.746(3) .
P1 C101 1.823(3) .
P1 C201 1.828(3) .
P1 P3 2.1567(11) .
P2 C3 1.758(3) 2_566
P2 C301 1.819(3) .
P2 C401 1.823(3) .
P2 P3 2.1259(11) .
C1 C2 1.407(4) .
C1 C5 1.434(4) .
C2 C3 1.402(4) .
C2 H2 0.9500 .
C3 C4 1.430(4) .
C3 P2 1.758(3) 2_566
C4 C5 1.379(4) .
C4 H4 0.9500 .
C5 H5 0.9500 .
C101 C106 1.388(5) .
C101 C102 1.394(5) .
C102 C103 1.373(5) .
C102 H102 0.9500 .
C103 C104 1.377(6) .
C103 H103 0.9500 .
C104 C105 1.376(6) .
C104 H104 0.9500 .
C105 C106 1.393(5) .
C105 H105 0.9500 .
C106 H106 0.9500 .
C201 C206 1.386(4) .
C201 C202 1.391(4) .
C202 C203 1.382(5) .
C202 H202 0.9500 .
C203 C204 1.387(5) .
C203 H203 0.9500 .
C204 C205 1.385(5) .
C204 H204 0.9500 .
C205 C206 1.381(5) .
C205 H205 0.9500 .
C206 H206 0.9500 .
C301 C302 1.395(4) .
C301 C306 1.404(4) .
C302 C303 1.398(5) .
C302 H302 0.9500 .
C303 C304 1.389(5) .
C303 H303 0.9500 .
C304 C305 1.374(5) .
C304 H304 0.9500 .
C305 C306 1.381(5) .
C305 H305 0.9500 .
C306 H306 0.9500 .
C401 C406 1.388(4) .
C401 C402 1.390(5) .
C402 C403 1.381(5) .
C402 H402 0.9500 .
C403 C404 1.381(6) .
C403 H403 0.9500 .
C404 C405 1.382(6) .
C404 H404 0.9500 .
C405 C406 1.394(5) .
C405 H405 0.9500 .
C406 H406 0.9500 .

loop_
_geom_torsion_atom_site_label_1
_geom_torsion_atom_site_label_2
_geom_torsion_atom_site_label_3
_geom_torsion_atom_site_label_4
_geom_torsion
_geom_torsion_site_symmetry_1
_geom_torsion_site_symmetry_4
C101 P1 C1 C2 -39.7(3) . .
C201 P1 C1 C2 -150.3(3) . .
P3 P1 C1 C2 81.5(3) . .
C101 P1 C1 C5 147.1(3) . .
C201 P1 C1 C5 36.5(3) . .
P3 P1 C1 C5 -91.7(3) . .
C5 C1 C2 C3 -2.4(3) . .
P1 C1 C2 C3 -176.4(2) . .
C1 C2 C3 C4 2.6(3) . .
C1 C2 C3 P2 -174.8(2) . 2_566
C2 C3 C4 C5 -1.8(3) . .
P2 C3 C4 C5 175.5(2) 2_566 .
C3 C4 C5 C1 0.3(3) . .
C2 C1 C5 C4 1.3(3) . .
P1 C1 C5 C4 175.5(2) . .
C1 P1 C101 C106 -6.7(3) . .
C201 P1 C101 C106 107.6(3) . .
P3 P1 C101 C106 -137.1(3) . .
C1 P1 C101 C102 174.0(2) . .
C201 P1 C101 C102 -71.7(3) . .
P3 P1 C101 C102 43.5(3) . .
C106 C101 C102 C103 0.4(5) . .
P1 C101 C102 C103 179.8(3) . .
C101 C102 C103 C104 1.6(5) . .
C102 C103 C104 C105 -2.0(5) . .
C103 C104 C105 C106 0.4(5) . .
C102 C101 C106 C105 -1.9(5) . .
P1 C101 C106 C105 178.7(2) . .
C104 C105 C106 C101 1.6(5) . .
C1 P1 C201 C206 -145.1(3) . .
C101 P1 C201 C206 98.5(3) . .
P3 P1 C201 C206 -11.6(3) . .
C1 P1 C201 C202 41.2(3) . .
C101 P1 C201 C202 -75.2(3) . .
P3 P1 C201 C202 174.7(2) . .
C206 C201 C202 C203 -0.1(5) . .
P1 C201 C202 C203 173.6(3) . .
C201 C202 C203 C204 0.1(5) . .
C202 C203 C204 C205 0.0(5) . .
C203 C204 C205 C206 -0.1(6) . .
C204 C205 C206 C201 0.0(5) . .
C202 C201 C206 C205 0.1(5) . .
P1 C201 C206 C205 -173.5(3) . .
C3 P2 C301 C302 120.0(3) 2_566 .
C401 P2 C301 C302 -124.5(3) . .
P3 P2 C301 C302 -19.1(3) . .
C3 P2 C301 C306 -60.4(3) 2_566 .
C401 P2 C301 C306 55.2(3) . .
P3 P2 C301 C306 160.6(2) . .
C306 C301 C302 C303 1.6(5) . .
P2 C301 C302 C303 -178.7(3) . .
C301 C302 C303 C304 -1.1(5) . .
C302 C303 C304 C305 -0.3(5) . .
C303 C304 C305 C306 1.3(5) . .
C304 C305 C306 C301 -0.8(5) . .
C302 C301 C306 C305 -0.7(5) . .
P2 C301 C306 C305 179.6(2) . .
C3 P2 C401 C406 155.3(3) 2_566 .
C301 P2 C401 C406 42.7(3) . .
P3 P2 C401 C406 -77.8(3) . .
C3 P2 C401 C402 -27.5(3) 2_566 .
C301 P2 C401 C402 -140.1(3) . .
P3 P2 C401 C402 99.4(3) . .
C406 C401 C402 C403 -0.8(5) . .
P2 C401 C402 C403 -177.9(3) . .
C401 C402 C403 C404 0.2(6) . .
C402 C403 C404 C405 1.0(6) . .
C403 C404 C405 C406 -1.6(6) . .
C402 C401 C406 C405 0.1(5) . .
P2 C401 C406 C405 177.4(3) . .
C404 C405 C406 C401 1.1(5) . .
